data_7205037
loop_
_publ_author_name
'Mitsumoto, Yuhki'
'Nitta, Makoto'

_publ_section_title
;
 Synthesis, structure, and reactivity of
 (triphenylarsoranylidene)methylcyclohepta-2,4,6-trienone derivatives:
 reactions with heterocumulenes and an activated acetylene
;
_journal_issue 20
_journal_name_full 'Journal of the Chemical Society, Perkin Transactions 1'
_journal_page_first 2268
_journal_paper_doi 10.1039/b205612g
_journal_year 2002
_chemical_compound_source 'Local laboratory'
_chemical_formula_moiety 'C29 H25 As O3 '
_chemical_formula_sum 'C29 H25 As O3'
_chemical_formula_weight 496.438
_chemical_name_systematic
;
?
;
_space_group_IT_number 33
_symmetry_cell_setting orthorhombic
_symmetry_space_group_name_Hall 'P 2c -2n'
_symmetry_space_group_name_H-M 'P n a 21'
_atom_sites_solution_primary direct
_atom_sites_solution_secondary difmap
_audit_creation_method maXus
_cell_angle_alpha 90
_cell_angle_beta 90
_cell_angle_gamma 90
_cell_formula_units_Z 4
_cell_length_a 17.021(6)
_cell_length_b 8.864(5)
_cell_length_c 15.780(6)
_cell_measurement_temperature 250
_cell_volume 2380.8(18)
_computing_structure_refinement 'SHELXL-97 (Sheldrick, 1997)'
_computing_structure_solution 'SIR92 (Altomare et al., 1994)'
_diffrn_measured_fraction_theta_full 0.998
_diffrn_measured_fraction_theta_max 0.998
_diffrn_orient_matrix_type X=UH
_diffrn_orient_matrix_UB_11 0.06177
_diffrn_orient_matrix_UB_12 0.01078
_diffrn_orient_matrix_UB_13 -0.01438
_diffrn_orient_matrix_UB_21 -0.01189
_diffrn_orient_matrix_UB_22 0.05770
_diffrn_orient_matrix_UB_23 -0.00218
_diffrn_orient_matrix_UB_31 0.00773
_diffrn_orient_matrix_UB_32 0.00251
_diffrn_orient_matrix_UB_33 0.11188
_diffrn_radiation_source 'fine-focus sealed tube'
_diffrn_radiation_type ' CuK\a'
_diffrn_radiation_wavelength_id all
_diffrn_reflns_av_R_equivalents 0.068
_diffrn_reflns_limit_h_max 20
_diffrn_reflns_limit_h_min -20
_diffrn_reflns_limit_k_max 10
_diffrn_reflns_limit_k_min 0
_diffrn_reflns_limit_l_max 19
_diffrn_reflns_limit_l_min -19
_diffrn_reflns_number 9091
_diffrn_reflns_theta_full 70.02
_diffrn_reflns_theta_max 70.02
_exptl_absorpt_coefficient_mu 2.155
_exptl_absorpt_correction_type none
_exptl_crystal_colour yellow
_exptl_crystal_density_diffrn 1.385
_exptl_crystal_density_method 'not measured'
_exptl_crystal_description Cube
_refine_diff_density_max 0.490
_refine_diff_density_min -0.662
_refine_diff_density_rms 0.067
_refine_ls_abs_structure_details 'Flack H D (1983), Acta Cryst. A39, 876-881'
_refine_ls_abs_structure_Flack 0.05(2)
_refine_ls_extinction_method none
_refine_ls_goodness_of_fit_ref 1.581
_refine_ls_hydrogen_treatment refxyz
_refine_ls_matrix_type full
_refine_ls_number_parameters 297
_refine_ls_number_reflns 4449
_refine_ls_number_restraints 0
_refine_ls_restrained_S_all 1.581
_refine_ls_R_factor_all 0.0482
_refine_ls_R_factor_gt 0.0482
_refine_ls_shift/su_max 0.007
_refine_ls_shift/su_mean 0.002
_refine_ls_structure_factor_coef Fsqd
_refine_ls_weighting_details 'calc w=1/[\s^2^(Fo^2^)+ (0.1000P)^2^+0.0000P] where P=(Fo^2^+2Fc^2^)/3'
_refine_ls_weighting_scheme calc
_refine_ls_wR_factor_gt 0.1520
_refine_ls_wR_factor_ref 0.1522
_reflns_number_gt 4441
_reflns_number_total 4449
_reflns_threshold_expression >2sigma(I)
_cod_data_source_file b205612g.txt
_cod_data_source_block global
_cod_depositor_comments
;
The following automatic conversions were performed:
'_symmetry_cell_setting' value 'Orthorhombic' changed to 'orthorhombic'
according to '/home/saulius/struct/CIF-dictionaries/cif_core.dic'
dictionary named 'cif_core.dic' version 2.4.1 from 2010-06-29.

Automatic conversion script
Id: cif_fix_enum 1527 2010-12-29 10:47:43Z saulius 
;
_cod_original_cell_volume 2381.(2)
_cod_original_sg_symbol_H-M 'P n a 21      '
_cod_original_formula_sum 'C29 H25 As O3 '
_cod_database_code 7205037

loop_
_symmetry_equiv_pos_as_xyz
+X,+Y,+Z
'-X,-Y,+Z+ 1/2'
'-X+ 1/2,+Y+ 1/2,+Z+ 1/2'
'+X+ 1/2,-Y+ 1/2,+Z'

loop_
_atom_site_label
_atom_site_type_symbol
_atom_site_fract_x
_atom_site_fract_y
_atom_site_fract_z
_atom_site_U_iso_or_equiv
_atom_site_adp_type
_atom_site_occupancy
_atom_site_symmetry_multiplicity
_atom_site_calc_flag
_atom_site_refinement_flags
_atom_site_disorder_assembly
_atom_site_disorder_group
As1 As -0.520255(14) -0.14904(3) -0.2740 0.03308(17) Uani 1 1 d . . .
O2 O -0.55558(13) 0.0771(2) -0.21183(16) 0.0424(5) Uani 1 1 d . . .
O3 O -0.61209(14) -0.4492(2) -0.11874(19) 0.0470(5) Uani 1 1 d . . .
O4 O -0.48669(14) -0.4063(3) -0.1562(2) 0.0461(6) Uani 1 1 d . . .
C5 C -0.61560(15) -0.1046(3) -0.12578(17) 0.0338(5) Uani 1 1 d . . .
C6 C -0.57260(15) -0.2083(3) -0.17442(18) 0.0338(5) Uani 1 1 d . . .
C7 C -0.5619(2) -0.3638(3) -0.1471(2) 0.0360(7) Uani 1 1 d . . .
C8 C -0.5058(3) -0.3427(3) -0.3326(3) 0.0366(7) Uani 1 1 d . . .
C9 C -0.60275(17) 0.0555(3) -0.15068(19) 0.0340(5) Uani 1 1 d . . .
C10 C -0.41612(18) -0.0649(3) -0.2675(2) 0.0410(6) Uani 1 1 d . . .
C11 C -0.3560(3) -0.1522(4) -0.2332(3) 0.0504(9) Uani 1 1 d . . .
C12 C -0.5701(2) -0.4379(4) -0.3392(3) 0.0508(8) Uani 1 1 d . . .
C13 C -0.4367(2) -0.3813(5) -0.3755(3) 0.0504(8) Uani 1 1 d . . .
C14 C -0.7066(3) -0.0644(5) 0.0013(3) 0.0546(9) Uani 1 1 d . . .
C15 C -0.6634(2) -0.1497(3) -0.0566(3) 0.0424(7) Uani 1 1 d . . .
C16 C -0.58026(18) -0.0588(3) -0.3642(2) 0.0371(6) Uani 1 1 d . . .
C17 C -0.5453(2) -0.0433(4) -0.4434(2) 0.0501(7) Uani 1 1 d . . .
C18 C -0.4032(2) 0.0828(4) -0.2930(2) 0.0496(7) Uani 1 1 d . . .
C19 C -0.6876(2) 0.1969(4) -0.0424(3) 0.0534(8) Uani 1 1 d . . .
C20 C -0.6584(2) -0.0203(4) -0.3533(2) 0.0516(7) Uani 1 1 d . . .
C21 C -0.6662(3) 0.0508(6) -0.4997(3) 0.0687(12) Uani 1 1 d . . .
C22 C -0.4328(2) -0.5150(5) -0.4205(3) 0.0572(9) Uani 1 1 d . . .
C23 C -0.5644(3) -0.5745(5) -0.3838(3) 0.0593(9) Uani 1 1 d . . .
C24 C -0.6373(2) 0.1825(4) -0.1112(2) 0.0443(6) Uani 1 1 d . . .
C25 C -0.2816(2) -0.0908(7) -0.2255(2) 0.0616(10) Uani 1 1 d . . .
C26 C -0.4971(4) -0.6110(5) -0.4242(3) 0.0615(9) Uani 1 1 d . . .
C27 C -0.2674(2) 0.0553(5) -0.2497(3) 0.0616(10) Uani 1 1 d . . .
C28 C -0.3267(3) 0.1425(4) -0.2840(4) 0.0626(12) Uani 1 1 d . . .
C29 C -0.7183(2) 0.0886(5) 0.0096(3) 0.0577(9) Uani 1 1 d . . .
C30 C -0.7004(2) 0.0341(6) -0.4221(3) 0.0674(11) Uani 1 1 d . . .
C31 C -0.5877(3) 0.0154(6) -0.5103(3) 0.0638(10) Uani 1 1 d . . .
C32 C -0.4681(3) -0.5645(5) -0.1400(4) 0.0595(11) Uani 1 1 d . . .
C33 C -0.3825(3) -0.5770(6) -0.1302(6) 0.093(2) Uani 1 1 d . . .
H11 H -0.3668 -0.2538 -0.2157 0.060 Uiso 1 1 d R . .
H12 H -0.6191 -0.4105 -0.3133 0.061 Uiso 1 1 d R . .
H13 H -0.3921 -0.3149 -0.3733 0.061 Uiso 1 1 d R . .
H14 H -0.7355 -0.1149 0.0452 0.066 Uiso 1 1 d R . .
H15 H -0.6687 -0.2550 -0.0438 0.051 Uiso 1 1 d R . .
H17 H -0.4908 -0.0679 -0.4502 0.060 Uiso 1 1 d R . .
H18 H -0.4456 0.1415 -0.3159 0.059 Uiso 1 1 d R . .
H19 H -0.7046 0.2948 -0.0240 0.064 Uiso 1 1 d R . .
H20 H -0.6826 -0.0324 -0.2987 0.062 Uiso 1 1 d R . .
H21 H -0.6970 0.0859 -0.5467 0.082 Uiso 1 1 d R . .
H22 H -0.3859 -0.5431 -0.4503 0.069 Uiso 1 1 d R . .
H23 H -0.6086 -0.6418 -0.3846 0.071 Uiso 1 1 d R . .
H24 H -0.6273 0.2823 -0.1323 0.053 Uiso 1 1 d R . .
H25 H -0.2395 -0.1501 -0.2024 0.074 Uiso 1 1 d R . .
H26 H -0.4945 -0.7035 -0.4557 0.074 Uiso 1 1 d R . .
H27 H -0.2154 0.0954 -0.2433 0.074 Uiso 1 1 d R . .
H28 H -0.3162 0.2442 -0.3015 0.075 Uiso 1 1 d R . .
H29 H -0.7513 0.1264 0.0541 0.069 Uiso 1 1 d R . .
H30 H -0.7541 0.0649 -0.4157 0.081 Uiso 1 1 d R . .
H31 H -0.5641 0.0280 -0.5651 0.077 Uiso 1 1 d R . .
H32A H -0.4864 -0.6254 -0.1862 0.071 Uiso 1 1 d R . .
H32B H -0.4938 -0.5955 -0.0887 0.071 Uiso 1 1 d R . .
H33A H -0.3651 -0.6781 -0.1189 0.112 Uiso 1 1 d R . .
H33B H -0.3594 -0.5421 -0.1821 0.112 Uiso 1 1 d R . .
H33C H -0.3668 -0.5122 -0.0845 0.112 Uiso 1 1 d R . .

loop_
_atom_site_aniso_label
_atom_site_aniso_U_11
_atom_site_aniso_U_22
_atom_site_aniso_U_33
_atom_site_aniso_U_23
_atom_site_aniso_U_13
_atom_site_aniso_U_12
As1 0.0278(2) 0.0393(2) 0.0321(2) 0.00160(14) 0.00035(12) -0.00183(8)
O2 0.0446(13) 0.0377(9) 0.0448(11) 0.0004(8) 0.0060(9) -0.0019(7)
O3 0.0455(12) 0.0374(10) 0.0582(14) 0.0105(9) 0.0031(11) 0.0018(8)
O4 0.0355(14) 0.0463(15) 0.0564(16) 0.0054(11) -0.0030(9) 0.0071(9)
C5 0.0289(12) 0.0418(12) 0.0307(13) -0.0029(12) -0.0026(11) -0.0009(10)
C6 0.0292(13) 0.0381(14) 0.0340(13) 0.0029(10) 0.0033(10) -0.0011(9)
C7 0.0307(16) 0.0377(15) 0.0394(16) 0.0020(10) -0.0022(12) -0.0031(10)
C8 0.0347(17) 0.0429(18) 0.0321(18) -0.0029(10) 0.0023(17) 0.0046(11)
C9 0.0346(14) 0.0347(12) 0.0328(13) 0.0005(10) -0.0021(10) 0.0010(10)
C10 0.0309(12) 0.0533(14) 0.0386(14) -0.0040(12) 0.0044(13) -0.0077(11)
C11 0.0419(19) 0.072(2) 0.0377(17) 0.0012(12) -0.0027(14) -0.0087(13)
C12 0.0451(18) 0.0577(18) 0.0495(19) -0.0050(14) 0.0024(15) -0.0088(14)
C13 0.0385(19) 0.0654(18) 0.047(2) -0.0109(17) 0.0074(15) -0.0007(15)
C14 0.054(2) 0.0597(18) 0.0499(19) -0.0005(15) 0.0186(18) 0.0008(15)
C15 0.0435(17) 0.0418(15) 0.0420(17) 0.0053(10) 0.0056(16) 0.0016(10)
C16 0.0310(13) 0.0419(13) 0.0384(15) 0.0045(11) -0.0056(11) 0.0013(10)
C17 0.0494(19) 0.0604(19) 0.0405(18) 0.0056(14) 0.0017(15) -0.0030(16)
C18 0.0403(16) 0.0577(18) 0.0507(19) -0.0021(13) 0.0085(13) -0.0115(13)
C19 0.0493(16) 0.0512(18) 0.060(2) -0.0156(15) 0.0112(16) 0.0054(14)
C20 0.0387(16) 0.0684(18) 0.0478(18) 0.0010(15) -0.0019(14) 0.0068(14)
C21 0.066(3) 0.090(3) 0.051(2) 0.012(2) -0.023(2) 0.005(2)
C22 0.0425(17) 0.074(2) 0.055(2) -0.0155(18) 0.0005(15) 0.0110(16)
C23 0.063(2) 0.057(2) 0.058(2) -0.0065(15) 0.0021(18) -0.0138(17)
C24 0.0402(15) 0.0380(13) 0.0545(17) -0.0103(14) 0.0042(14) -0.0017(12)
C25 0.0365(18) 0.107(3) 0.042(2) -0.015(2) -0.0029(13) -0.0024(19)
C26 0.088(2) 0.0501(18) 0.047(2) -0.014(2) 0.001(3) 0.011(3)
C27 0.0388(18) 0.083(2) 0.063(2) -0.0196(18) 0.0088(15) -0.0148(16)
C28 0.058(2) 0.059(2) 0.070(3) -0.0125(17) 0.019(2) -0.0231(15)
C29 0.051(2) 0.073(2) 0.0491(18) -0.0153(17) 0.0123(15) 0.0028(18)
C30 0.0369(19) 0.094(3) 0.071(3) 0.001(2) -0.0191(19) 0.0156(17)
C31 0.068(2) 0.076(2) 0.046(2) 0.0106(18) -0.0043(17) 0.009(2)
C32 0.055(2) 0.0421(17) 0.082(3) 0.0013(18) -0.002(2) 0.0156(15)
C33 0.067(3) 0.069(3) 0.143(6) -0.007(3) -0.029(4) 0.027(2)

loop_
_atom_type_symbol
_atom_type_description
_atom_type_scat_dispersion_real
_atom_type_scat_dispersion_imag
_atom_type_scat_source
C C 0.0181 0.0091 'International Tables Vol C Tables 4.2.6.8 and 6.1.1.4'
H H 0.0000 0.0000 'International Tables Vol C Tables 4.2.6.8 and 6.1.1.4'
O O 0.0492 0.0322 'International Tables Vol C Tables 4.2.6.8 and 6.1.1.4'
As As -0.9300 1.0051 'International Tables Vol C Tables 4.2.6.8 and 6.1.1.4'

loop_
_diffrn_radiation_wavelength
1.54178

loop_
_geom_angle_atom_site_label_1
_geom_angle_atom_site_label_2
_geom_angle_atom_site_label_3
_geom_angle
_geom_angle_site_symmetry_1
_geom_angle_site_symmetry_3
_geom_angle_publ_flag
C6 As1 C16 118.83(13) . . ?
C6 As1 C10 119.98(14) . . ?
C16 As1 C10 111.50(14) . . ?
C6 As1 C8 102.03(15) . . ?
C16 As1 C8 94.66(16) . . ?
C10 As1 C8 104.36(18) . . ?
C6 As1 O2 76.39(10) . . ?
C16 As1 O2 79.38(11) . . ?
C10 As1 O2 83.15(11) . . ?
C8 As1 O2 171.82(16) . . ?
C9 O2 As1 110.85(16) . . ?
C7 O4 C32 117.2(3) . . ?
C6 C5 C15 122.3(3) . . ?
C6 C5 C9 113.8(2) . . ?
C15 C5 C9 123.8(3) . . ?
C5 C6 C7 121.6(3) . . ?
C5 C6 As1 121.4(2) . . ?
C7 C6 As1 116.9(2) . . ?
O3 C7 O4 122.0(3) . . ?
O3 C7 C6 127.2(3) . . ?
O4 C7 C6 110.8(3) . . ?
C12 C8 C13 118.6(3) . . ?
C12 C8 As1 117.9(3) . . ?
C13 C8 As1 123.1(3) . . ?
O2 C9 C24 118.5(3) . . ?
O2 C9 C5 115.9(2) . . ?
C24 C9 C5 125.5(3) . . ?
C18 C10 C11 121.4(3) . . ?
C18 C10 As1 119.8(3) . . ?
C11 C10 As1 118.8(2) . . ?
C25 C11 C10 119.2(4) . . ?
C8 C12 C23 120.6(4) . . ?
C22 C13 C8 119.8(4) . . ?
C29 C14 C15 132.2(4) . . ?
C14 C15 C5 130.8(3) . . ?
C20 C16 C17 119.9(3) . . ?
C20 C16 As1 121.3(3) . . ?
C17 C16 As1 118.6(3) . . ?
C31 C17 C16 120.1(4) . . ?
C10 C18 C28 118.1(4) . . ?
C29 C19 C24 129.9(3) . . ?
C16 C20 C30 118.9(4) . . ?
C30 C21 C31 119.8(4) . . ?
C13 C22 C26 120.7(4) . . ?
C26 C23 C12 120.1(4) . . ?
C19 C24 C9 132.4(3) . . ?
C27 C25 C11 120.6(4) . . ?
C23 C26 C22 120.2(4) . . ?
C25 C27 C28 120.6(3) . . ?
C27 C28 C18 120.2(4) . . ?
C19 C29 C14 125.4(4) . . ?
C21 C30 C20 121.5(4) . . ?
C17 C31 C21 119.8(4) . . ?
O4 C32 C33 107.8(4) . . ?

loop_
_geom_bond_atom_site_label_1
_geom_bond_atom_site_label_2
_geom_bond_distance
_geom_bond_site_symmetry_2
_geom_bond_publ_flag
As1 C6 1.881(3) . ?
As1 C16 1.926(3) . ?
As1 C10 1.926(3) . ?
As1 C8 1.966(3) . ?
As1 O2 2.311(2) . ?
O2 C9 1.270(4) . ?
O3 C7 1.227(4) . ?
O4 C7 1.342(5) . ?
O4 C32 1.460(5) . ?
C5 C6 1.404(4) . ?
C5 C15 1.419(4) . ?
C5 C9 1.488(4) . ?
C6 C7 1.455(4) . ?
C8 C12 1.386(6) . ?
C8 C13 1.400(6) . ?
C9 C24 1.414(4) . ?
C10 C18 1.387(5) . ?
C10 C11 1.393(5) . ?
C11 C25 1.383(6) . ?
C12 C23 1.404(6) . ?
C13 C22 1.384(6) . ?
C14 C29 1.377(6) . ?
C14 C15 1.396(6) . ?
C16 C20 1.385(5) . ?
C16 C17 1.391(5) . ?
C17 C31 1.381(6) . ?
C18 C28 1.412(5) . ?
C19 C29 1.367(6) . ?
C19 C24 1.388(5) . ?
C20 C30 1.386(5) . ?
C21 C30 1.364(8) . ?
C21 C31 1.382(8) . ?
C22 C26 1.387(8) . ?
C23 C26 1.351(8) . ?
C25 C27 1.372(8) . ?
C27 C28 1.381(7) . ?
C32 C33 1.470(8) . ?
